data_7047784
loop_
_publ_author_name
'Erickson, Alexander N.'
'Brown, Seth N.'

_publ_section_title
;
 Molybdenum(vi) tris(amidophenoxide) complexes.
;
_journal_issue 43
_journal_name_full 'Dalton transactions (Cambridge, England : 2003)'
_journal_page_first 15583
_journal_page_last 15595
_journal_paper_doi 10.1039/c8dt03392g
_journal_volume 47
_journal_year 2018
_chemical_formula_moiety 'C60 H75 Mo N3 O3, C6 H6'
_chemical_formula_sum 'C66 H81 Mo N3 O3'
_chemical_formula_weight 1060.27
_chemical_name_common
;
(^H^ap)3Mo . C6H6
;
_chemical_name_systematic 'Tris(2-(phenylamido)-4,6-di-tert-butylphenoxo)molybdenum(VI) benzene solvate'
_space_group_crystal_system monoclinic
_space_group_IT_number 14
_space_group_name_Hall '-P 2ybc'
_space_group_name_H-M_alt 'P 1 21/c 1'
_symmetry_space_group_name_Hall '-P 2ybc'
_symmetry_space_group_name_H-M 'P 1 21/c 1'
_atom_sites_solution_hydrogens difmap
_atom_sites_solution_primary direct
_atom_sites_solution_secondary difmap
_audit_creation_method SHELXL-2014/7
_audit_update_record
;
2018-08-15 deposited with the CCDC.
2018-10-16 downloaded from the CCDC.
;
_cell_angle_alpha 90
_cell_angle_beta 94.044(3)
_cell_angle_gamma 90
_cell_formula_units_Z 4
_cell_length_a 15.6829(11)
_cell_length_b 17.7027(13)
_cell_length_c 21.1930(15)
_cell_measurement_reflns_used 9880
_cell_measurement_temperature 120(2)
_cell_measurement_theta_max 28.24
_cell_measurement_theta_min 2.248
_cell_volume 5869.2(7)
_computing_cell_refinement 'Bruker SAINT (Bruker, 2015)'
_computing_data_collection 'Bruker APEX-3 (Bruker, 2015)'
_computing_data_reduction 'Bruker SAINT (Bruker, 2015)'
_computing_molecular_graphics 'Bruker XP (Bruker, 2015)'
_computing_publication_material 'CIFTAB (Sheldrick, 2008)'
_computing_structure_refinement 'SHELXL-2014/7 (Sheldrick, 2015)'
_computing_structure_solution 'SHELXT-2014/2 (Sheldrick, 2015)'
_diffrn_ambient_temperature 120(2)
_diffrn_detector_area_resol_mean 8.33
_diffrn_measured_fraction_theta_full 1.000
_diffrn_measured_fraction_theta_max 0.994
_diffrn_measurement_device_type 'Bruker Kappa X8-APEX-II'
_diffrn_measurement_method 'combination of \w and \f-scans '
_diffrn_radiation_monochromator graphite
_diffrn_radiation_source 'fine-focus sealed tube'
_diffrn_radiation_type MoK\a
_diffrn_radiation_wavelength 0.71073
_diffrn_reflns_av_R_equivalents 0.0491
_diffrn_reflns_av_unetI/netI 0.0371
_diffrn_reflns_Laue_measured_fraction_full 1.000
_diffrn_reflns_Laue_measured_fraction_max 0.994
_diffrn_reflns_limit_h_max 20
_diffrn_reflns_limit_h_min -20
_diffrn_reflns_limit_k_max 23
_diffrn_reflns_limit_k_min -23
_diffrn_reflns_limit_l_max 25
_diffrn_reflns_limit_l_min -28
_diffrn_reflns_number 101828
_diffrn_reflns_point_group_measured_fraction_full 1.000
_diffrn_reflns_point_group_measured_fraction_max 0.994
_diffrn_reflns_theta_full 25.242
_diffrn_reflns_theta_max 28.432
_diffrn_reflns_theta_min 1.500
_exptl_absorpt_coefficient_mu 0.270
_exptl_absorpt_correction_T_max 0.7457
_exptl_absorpt_correction_T_min 0.6783
_exptl_absorpt_correction_type multi-scan
_exptl_absorpt_process_details
;
L. Krause, R. Herbst-Irmer, G. M. Sheldrick & D. Stalke. J. Appl.
Cryst., 2015, 48, 3.
;
_exptl_crystal_colour Black
_exptl_crystal_density_diffrn 1.200
_exptl_crystal_density_method 'Not Measured'
_exptl_crystal_description Rectangular
_exptl_crystal_F_000 2256
_exptl_crystal_recrystallization_method
'Crystals were deposited via slow evaporation from a mixture of benzene and acetonitrile and the compound.'
_exptl_crystal_size_max 0.562
_exptl_crystal_size_mid 0.261
_exptl_crystal_size_min 0.112
_exptl_transmission_factor_max 0.7457
_exptl_transmission_factor_min 0.6783
_refine_diff_density_max 0.431
_refine_diff_density_min -0.746
_refine_diff_density_rms 0.060
_refine_ls_extinction_method none
_refine_ls_goodness_of_fit_ref 1.033
_refine_ls_hydrogen_treatment refall
_refine_ls_matrix_type full
_refine_ls_number_parameters 982
_refine_ls_number_reflns 14696
_refine_ls_number_restraints 0
_refine_ls_restrained_S_all 1.033
_refine_ls_R_factor_all 0.0532
_refine_ls_R_factor_gt 0.0337
_refine_ls_shift/su_max 0.001
_refine_ls_shift/su_mean 0.000
_refine_ls_structure_factor_coef Fsqd
_refine_ls_weighting_details 'w=1/[\s^2^(Fo^2^)+(0.0451P)^2^+2.1005P] where P=(Fo^2^+2Fc^2^)/3'
_refine_ls_weighting_scheme calc
_refine_ls_wR_factor_gt 0.0798
_refine_ls_wR_factor_ref 0.0901
_reflns_Friedel_coverage 0.000
_reflns_number_gt 11575
_reflns_number_total 14696
_reflns_threshold_expression 'I > 2\s(I)'
_cod_data_source_file c8dt03392g2.cif
_cod_data_source_block ane156ago
_cod_depositor_comments 'Adding full bibliography for 7047780--7047786.cif.'
_cod_database_code 7047784
_shelx_shelxl_version_number 2014/7
_shelx_space_group_comment
;
The symmetry employed for this shelxl refinement is uniquely defined
by the following loop, which should always be used as a source of
symmetry information in preference to the above space-group names.
They are only intended as comments.
;
_shelx_estimated_absorpt_t_min 0.863
_shelx_estimated_absorpt_t_max 0.970

loop_
_space_group_symop_operation_xyz
'x, y, z'
'-x, y+1/2, -z+1/2'
'-x, -y, -z'
'x, -y-1/2, z-1/2'

loop_
_atom_site_label
_atom_site_type_symbol
_atom_site_fract_x
_atom_site_fract_y
_atom_site_fract_z
_atom_site_U_iso_or_equiv
_atom_site_adp_type
_atom_site_occupancy
_atom_site_site_symmetry_order
_atom_site_calc_flag
Mo Mo 0.15703(2) 0.74076(2) 0.11206(2) 0.01458(5) Uani 1 1 d
O1 O 0.04182(7) 0.71653(6) 0.13915(5) 0.0170(2) Uani 1 1 d
O3 O 0.16775(7) 0.64140(6) 0.06823(5) 0.0184(2) Uani 1 1 d
O2 O 0.10014(7) 0.78385(7) 0.03246(6) 0.0189(2) Uani 1 1 d
N1 N 0.13294(8) 0.82620(7) 0.17104(7) 0.0164(3) Uani 1 1 d
N3 N 0.23670(9) 0.68364(7) 0.17257(6) 0.0162(3) Uani 1 1 d
N2 N 0.25252(8) 0.79633(8) 0.07418(6) 0.0163(3) Uani 1 1 d
C11 C 0.00504(10) 0.76275(9) 0.17884(8) 0.0159(3) Uani 1 1 d
C12 C 0.05679(10) 0.82303(9) 0.20089(8) 0.0165(3) Uani 1 1 d
C13 C 0.02775(11) 0.87555(10) 0.24348(8) 0.0198(3) Uani 1 1 d
C14 C -0.05324(11) 0.86814(9) 0.26409(8) 0.0197(3) Uani 1 1 d
C15 C -0.10501(11) 0.80927(10) 0.23922(8) 0.0203(4) Uani 1 1 d
C16 C -0.07931(11) 0.75635(9) 0.19598(8) 0.0180(3) Uani 1 1 d
C41 C 0.18341(10) 0.89223(9) 0.18453(8) 0.0177(3) Uani 1 1 d
C42 C 0.22895(11) 0.89973(10) 0.24271(9) 0.0203(4) Uani 1 1 d
C43 C 0.27578(11) 0.96478(10) 0.25584(10) 0.0255(4) Uani 1 1 d
C44 C 0.27834(12) 1.02118(11) 0.21133(10) 0.0293(4) Uani 1 1 d
C45 C 0.23298(12) 1.01371(10) 0.15334(10) 0.0263(4) Uani 1 1 d
C46 C 0.18427(11) 0.94945(10) 0.14009(9) 0.0216(4) Uani 1 1 d
C31 C 0.23486(10) 0.59967(9) 0.08825(8) 0.0165(3) Uani 1 1 d
C32 C 0.27404(10) 0.61995(9) 0.14745(8) 0.0162(3) Uani 1 1 d
C33 C 0.34236(11) 0.57817(9) 0.17520(8) 0.0190(3) Uani 1 1 d
C34 C 0.37502(11) 0.51902(9) 0.14244(8) 0.0201(3) Uani 1 1 d
C35 C 0.33746(11) 0.50230(10) 0.08198(8) 0.0196(3) Uani 1 1 d
C36 C 0.26815(10) 0.54070(9) 0.05328(8) 0.0175(3) Uani 1 1 d
C61 C 0.26392(11) 0.70534(9) 0.23587(8) 0.0174(3) Uani 1 1 d
C62 C 0.34698(12) 0.72932(10) 0.25117(9) 0.0216(4) Uani 1 1 d
C63 C 0.37148(13) 0.75052(10) 0.31257(9) 0.0263(4) Uani 1 1 d
C64 C 0.31403(14) 0.74770(10) 0.35864(9) 0.0280(4) Uani 1 1 d
C65 C 0.23121(14) 0.72447(10) 0.34349(9) 0.0267(4) Uani 1 1 d
C66 C 0.20562(12) 0.70325(9) 0.28206(8) 0.0207(4) Uani 1 1 d
C21 C 0.14285(11) 0.83557(9) 0.00216(8) 0.0174(3) Uani 1 1 d
C22 C 0.22862(11) 0.84525(9) 0.02441(8) 0.0175(3) Uani 1 1 d
C23 C 0.28040(12) 0.89861(10) -0.00267(8) 0.0205(4) Uani 1 1 d
C24 C 0.24644(12) 0.94311(10) -0.05142(9) 0.0226(4) Uani 1 1 d
C25 C 0.16066(12) 0.93201(10) -0.07318(9) 0.0233(4) Uani 1 1 d
C26 C 0.10725(11) 0.87893(9) -0.04849(8) 0.0199(3) Uani 1 1 d
C51 C 0.34209(10) 0.79233(9) 0.09317(8) 0.0184(3) Uani 1 1 d
C52 C 0.38791(12) 0.72998(10) 0.07536(9) 0.0244(4) Uani 1 1 d
C53 C 0.47398(12) 0.72383(12) 0.09489(11) 0.0332(5) Uani 1 1 d
C54 C 0.51420(13) 0.78020(13) 0.13005(11) 0.0348(5) Uani 1 1 d
C55 C 0.46918(12) 0.84324(12) 0.14628(9) 0.0294(4) Uani 1 1 d
C56 C 0.38307(12) 0.84946(10) 0.12827(8) 0.0225(4) Uani 1 1 d
C17 C -0.13891(11) 0.69676(9) 0.16556(8) 0.0200(4) Uani 1 1 d
C171 C -0.10388(13) 0.61791(10) 0.18104(10) 0.0237(4) Uani 1 1 d
C172 C -0.14582(13) 0.70987(11) 0.09382(9) 0.0247(4) Uani 1 1 d
C173 C -0.22875(12) 0.70219(12) 0.18885(11) 0.0299(4) Uani 1 1 d
C18 C -0.08549(11) 0.92630(10) 0.31028(9) 0.0233(4) Uani 1 1 d
C181 C -0.17022(16) 0.90436(16) 0.33454(15) 0.0479(7) Uani 1 1 d
C182 C -0.09535(16) 1.00273(12) 0.27612(11) 0.0376(5) Uani 1 1 d
C183 C -0.02027(14) 0.93603(12) 0.36637(10) 0.0295(4) Uani 1 1 d
C37 C 0.23125(11) 0.52237(9) -0.01356(8) 0.0200(3) Uani 1 1 d
C371 C 0.13925(12) 0.49485(11) -0.01155(10) 0.0251(4) Uani 1 1 d
C372 C 0.23365(16) 0.59288(12) -0.05525(10) 0.0320(5) Uani 1 1 d
C373 C 0.28374(13) 0.46157(11) -0.04415(10) 0.0268(4) Uani 1 1 d
C38 C 0.44920(11) 0.47066(11) 0.17036(9) 0.0262(4) Uani 1 1 d
C381 C 0.51428(17) 0.4572(2) 0.12104(13) 0.0531(7) Uani 1 1 d
C382 C 0.49582(13) 0.50826(13) 0.22752(11) 0.0327(5) Uani 1 1 d
C383 C 0.41446(15) 0.39486(12) 0.19104(13) 0.0395(5) Uani 1 1 d
C27 C 0.01416(11) 0.86706(10) -0.07332(9) 0.0243(4) Uani 1 1 d
C271 C -0.00043(14) 0.78496(12) -0.09372(11) 0.0321(5) Uani 1 1 d
C272 C -0.04560(14) 0.88651(13) -0.02160(11) 0.0322(4) Uani 1 1 d
C273 C -0.00924(15) 0.91673(15) -0.13080(11) 0.0373(5) Uani 1 1 d
C28 C 0.29988(13) 1.00302(11) -0.08263(10) 0.0297(4) Uani 1 1 d
C281 C 0.31381(17) 0.97778(15) -0.15016(11) 0.0411(5) Uani 1 1 d
C282 C 0.38695(17) 1.01399(15) -0.04739(13) 0.0456(6) Uani 1 1 d
C283 C 0.25230(19) 1.07832(13) -0.08525(16) 0.0496(7) Uani 1 1 d
C91 C 0.2881(2) 0.24404(16) 0.06151(14) 0.0561(7) Uani 1 1 d
C92 C 0.3526(2) 0.23385(19) 0.02182(15) 0.0649(8) Uani 1 1 d
C93 C 0.4279(2) 0.2011(2) 0.04335(17) 0.0680(8) Uani 1 1 d
C94 C 0.4388(2) 0.17803(17) 0.10524(18) 0.0665(9) Uani 1 1 d
C95 C 0.3746(2) 0.18970(16) 0.14613(16) 0.0658(9) Uani 1 1 d
C96 C 0.2990(2) 0.22225(16) 0.12300(15) 0.0577(7) Uani 1 1 d
H13 H 0.0654(11) 0.9156(11) 0.2565(8) 0.017(5) Uiso 1 1 d
H15 H -0.1621(12) 0.8049(10) 0.2513(9) 0.021(5) Uiso 1 1 d
H17A H -0.0988(12) 0.6087(11) 0.2271(10) 0.026(5) Uiso 1 1 d
H17B H -0.1425(12) 0.5796(11) 0.1645(9) 0.021(5) Uiso 1 1 d
H17C H -0.0503(14) 0.6106(12) 0.1640(10) 0.030(6) Uiso 1 1 d
H17D H -0.1842(13) 0.6728(12) 0.0736(10) 0.030(5) Uiso 1 1 d
H17E H -0.0911(14) 0.7042(12) 0.0758(10) 0.030(6) Uiso 1 1 d
H17F H -0.1677(14) 0.7592(12) 0.0842(10) 0.030(6) Uiso 1 1 d
H17G H -0.2631(13) 0.6658(12) 0.1682(10) 0.029(5) Uiso 1 1 d
H17H H -0.2550(15) 0.7537(13) 0.1782(11) 0.036(6) Uiso 1 1 d
H17I H -0.2300(13) 0.6914(12) 0.2333(11) 0.034(6) Uiso 1 1 d
H18A H -0.1602(15) 0.8575(15) 0.3585(12) 0.045(7) Uiso 1 1 d
H18B H -0.1908(16) 0.9423(15) 0.3622(12) 0.054(7) Uiso 1 1 d
H18C H -0.2166(18) 0.9033(15) 0.2991(13) 0.060(8) Uiso 1 1 d
H18D H -0.1144(15) 1.0398(15) 0.3044(12) 0.051(7) Uiso 1 1 d
H18E H -0.1419(16) 0.9946(15) 0.2409(12) 0.055(7) Uiso 1 1 d
H18F H -0.0357(17) 1.0200(14) 0.2591(12) 0.052(7) Uiso 1 1 d
H18G H -0.0398(13) 0.9740(12) 0.3958(10) 0.031(6) Uiso 1 1 d
H18H H 0.0353(15) 0.9525(13) 0.3535(11) 0.042(6) Uiso 1 1 d
H18I H -0.0142(15) 0.8887(15) 0.3918(12) 0.052(7) Uiso 1 1 d
H42 H 0.2266(11) 0.8605(11) 0.2720(9) 0.019(5) Uiso 1 1 d
H43 H 0.3071(13) 0.9705(12) 0.2972(10) 0.031(6) Uiso 1 1 d
H44 H 0.3112(14) 1.0663(13) 0.2211(10) 0.039(6) Uiso 1 1 d
H45 H 0.2350(13) 1.0523(12) 0.1210(10) 0.031(6) Uiso 1 1 d
H46 H 0.1521(12) 0.9451(11) 0.1007(9) 0.019(5) Uiso 1 1 d
H33 H 0.3670(12) 0.5926(11) 0.2167(10) 0.023(5) Uiso 1 1 d
H35 H 0.3615(12) 0.4623(11) 0.0574(9) 0.019(5) Uiso 1 1 d
H37A H 0.1371(13) 0.4496(12) 0.0130(10) 0.027(5) Uiso 1 1 d
H37B H 0.1026(13) 0.5334(12) 0.0064(10) 0.030(5) Uiso 1 1 d
H37C H 0.1152(13) 0.4829(12) -0.0521(11) 0.032(6) Uiso 1 1 d
H37D H 0.2112(13) 0.5815(12) -0.0972(11) 0.032(6) Uiso 1 1 d
H37E H 0.1996(14) 0.6314(13) -0.0396(10) 0.032(6) Uiso 1 1 d
H37F H 0.2923(15) 0.6089(13) -0.0582(10) 0.037(6) Uiso 1 1 d
H37G H 0.2583(12) 0.4527(11) -0.0861(10) 0.022(5) Uiso 1 1 d
H37H H 0.3454(14) 0.4777(11) -0.0455(9) 0.028(5) Uiso 1 1 d
H37I H 0.2825(13) 0.4146(12) -0.0208(10) 0.031(6) Uiso 1 1 d
H38A H 0.5649(17) 0.4263(15) 0.1397(12) 0.056(7) Uiso 1 1 d
H38B H 0.4907(16) 0.4313(14) 0.0831(13) 0.050(7) Uiso 1 1 d
H38C H 0.5351(18) 0.5089(18) 0.1088(14) 0.072(10) Uiso 1 1 d
H38D H 0.5180(16) 0.5572(15) 0.2142(12) 0.054(7) Uiso 1 1 d
H38E H 0.4581(15) 0.5163(13) 0.2617(11) 0.040(6) Uiso 1 1 d
H38F H 0.5434(13) 0.4750(12) 0.2439(10) 0.030(5) Uiso 1 1 d
H38G H 0.4610(15) 0.3632(13) 0.2071(11) 0.041(6) Uiso 1 1 d
H38H H 0.3727(16) 0.4057(14) 0.2262(12) 0.052(7) Uiso 1 1 d
H38I H 0.3853(15) 0.3683(13) 0.1555(11) 0.042(6) Uiso 1 1 d
H62 H 0.3849(14) 0.7288(12) 0.2205(10) 0.029(6) Uiso 1 1 d
H63 H 0.4271(14) 0.7648(11) 0.3227(10) 0.022(5) Uiso 1 1 d
H64 H 0.3300(13) 0.7599(11) 0.4006(11) 0.030(6) Uiso 1 1 d
H65 H 0.1925(14) 0.7216(12) 0.3737(10) 0.032(6) Uiso 1 1 d
H66 H 0.1509(12) 0.6884(10) 0.2705(8) 0.015(5) Uiso 1 1 d
H23 H 0.3358(13) 0.9044(11) 0.0122(9) 0.023(5) Uiso 1 1 d
H25 H 0.1377(13) 0.9616(12) -0.1092(10) 0.033(6) Uiso 1 1 d
H27A H 0.0300(17) 0.7719(14) -0.1312(13) 0.053(7) Uiso 1 1 d
H27B H 0.0131(15) 0.7498(12) -0.0617(12) 0.037(6) Uiso 1 1 d
H27C H -0.0585(16) 0.7792(13) -0.1086(11) 0.038(6) Uiso 1 1 d
H27D H -0.1035(15) 0.8787(12) -0.0362(10) 0.037(6) Uiso 1 1 d
H27E H -0.0346(14) 0.8567(14) 0.0156(12) 0.043(7) Uiso 1 1 d
H27F H -0.0411(14) 0.9380(14) -0.0095(11) 0.042(7) Uiso 1 1 d
H27G H 0.0262(14) 0.9074(13) -0.1653(11) 0.037(6) Uiso 1 1 d
H27H H -0.0675(16) 0.9055(13) -0.1463(11) 0.042(6) Uiso 1 1 d
H27I H -0.0038(14) 0.9707(14) -0.1204(10) 0.035(6) Uiso 1 1 d
H28A H 0.3484(16) 0.9301(15) -0.1493(12) 0.050(7) Uiso 1 1 d
H28B H 0.3434(16) 1.0178(15) -0.1718(12) 0.055(7) Uiso 1 1 d
H28C H 0.2605(18) 0.9705(15) -0.1752(13) 0.059(8) Uiso 1 1 d
H28D H 0.3755(16) 1.0342(15) -0.0021(13) 0.057(8) Uiso 1 1 d
H28E H 0.4197(16) 0.9673(16) -0.0489(12) 0.052(8) Uiso 1 1 d
H28F H 0.4187(16) 1.0543(15) -0.0679(12) 0.051(7) Uiso 1 1 d
H28G H 0.2470(15) 1.0949(14) -0.0411(13) 0.046(7) Uiso 1 1 d
H28H H 0.2869(16) 1.1152(14) -0.1035(12) 0.048(7) Uiso 1 1 d
H28I H 0.1949(19) 1.0740(16) -0.1129(13) 0.066(9) Uiso 1 1 d
H52 H 0.3595(12) 0.6917(11) 0.0490(9) 0.025(5) Uiso 1 1 d
H53 H 0.5054(14) 0.6789(12) 0.0829(10) 0.034(6) Uiso 1 1 d
H54 H 0.5685(16) 0.7752(13) 0.1434(11) 0.038(6) Uiso 1 1 d
H55 H 0.4969(13) 0.8833(12) 0.1701(10) 0.031(6) Uiso 1 1 d
H56 H 0.3523(11) 0.8911(11) 0.1392(8) 0.018(5) Uiso 1 1 d
H91 H 0.232(2) 0.2676(17) 0.0451(14) 0.074(10) Uiso 1 1 d
H92 H 0.345(2) 0.2476(18) -0.0250(18) 0.098(12) Uiso 1 1 d
H93 H 0.479(2) 0.195(2) 0.0215(17) 0.101(13) Uiso 1 1 d
H94 H 0.487(2) 0.1554(19) 0.1228(16) 0.085(11) Uiso 1 1 d
H95 H 0.3922(18) 0.1794(16) 0.1888(15) 0.066(9) Uiso 1 1 d
H96 H 0.255(2) 0.2267(18) 0.1485(16) 0.080(11) Uiso 1 1 d

loop_
_atom_site_aniso_label
_atom_site_aniso_U_11
_atom_site_aniso_U_22
_atom_site_aniso_U_33
_atom_site_aniso_U_23
_atom_site_aniso_U_13
_atom_site_aniso_U_12
Mo 0.01380(7) 0.01439(7) 0.01564(8) -0.00096(5) 0.00171(5) 0.00002(5)
O1 0.0165(6) 0.0154(5) 0.0195(6) -0.0044(4) 0.0039(5) -0.0019(4)
O3 0.0208(6) 0.0169(6) 0.0171(6) -0.0019(4) -0.0010(5) 0.0016(5)
O2 0.0175(6) 0.0198(6) 0.0194(6) 0.0022(5) 0.0001(5) -0.0010(5)
N1 0.0144(7) 0.0152(6) 0.0196(7) -0.0012(5) 0.0008(5) -0.0008(5)
N3 0.0172(7) 0.0159(7) 0.0156(7) -0.0007(5) 0.0022(5) -0.0009(5)
N2 0.0146(7) 0.0176(7) 0.0167(7) -0.0007(5) 0.0011(5) -0.0004(5)
C11 0.0164(8) 0.0161(7) 0.0153(8) -0.0016(6) 0.0016(6) 0.0017(6)
C12 0.0125(8) 0.0189(8) 0.0183(8) -0.0017(6) 0.0011(6) 0.0003(6)
C13 0.0167(8) 0.0200(8) 0.0226(9) -0.0051(7) 0.0003(7) -0.0020(7)
C14 0.0174(8) 0.0210(8) 0.0208(9) -0.0040(7) 0.0024(7) 0.0003(6)
C15 0.0145(8) 0.0222(8) 0.0245(9) -0.0028(7) 0.0031(7) -0.0008(7)
C16 0.0165(8) 0.0177(8) 0.0195(8) -0.0003(6) 0.0001(6) -0.0007(6)
C41 0.0122(8) 0.0158(8) 0.0253(9) -0.0051(6) 0.0032(7) 0.0005(6)
C42 0.0171(8) 0.0197(8) 0.0241(9) -0.0015(7) 0.0019(7) 0.0001(7)
C43 0.0182(9) 0.0274(9) 0.0305(11) -0.0090(8) -0.0007(8) -0.0029(7)
C44 0.0226(10) 0.0197(9) 0.0456(13) -0.0077(8) 0.0033(9) -0.0055(7)
C45 0.0252(10) 0.0175(9) 0.0368(11) 0.0021(8) 0.0055(8) 0.0014(7)
C46 0.0201(9) 0.0187(8) 0.0261(10) -0.0015(7) 0.0018(7) 0.0020(7)
C31 0.0161(8) 0.0151(8) 0.0185(8) 0.0031(6) 0.0029(6) -0.0013(6)
C32 0.0165(8) 0.0165(8) 0.0162(8) 0.0004(6) 0.0040(6) -0.0001(6)
C33 0.0179(8) 0.0202(8) 0.0189(9) 0.0007(6) 0.0007(7) -0.0008(6)
C34 0.0157(8) 0.0205(8) 0.0246(9) 0.0014(7) 0.0042(7) -0.0003(6)
C35 0.0187(8) 0.0179(8) 0.0228(9) -0.0017(7) 0.0063(7) 0.0003(7)
C36 0.0187(8) 0.0153(8) 0.0189(9) -0.0003(6) 0.0043(7) -0.0044(6)
C61 0.0220(8) 0.0145(8) 0.0156(8) -0.0001(6) 0.0003(7) 0.0019(6)
C62 0.0224(9) 0.0209(9) 0.0214(9) 0.0010(7) 0.0004(7) -0.0015(7)
C63 0.0297(10) 0.0213(9) 0.0266(10) -0.0017(7) -0.0074(8) -0.0023(8)
C64 0.0443(12) 0.0216(9) 0.0169(9) -0.0028(7) -0.0057(8) -0.0004(8)
C65 0.0391(11) 0.0231(9) 0.0189(9) -0.0009(7) 0.0088(8) 0.0001(8)
C66 0.0233(9) 0.0177(8) 0.0214(9) -0.0004(6) 0.0032(7) -0.0020(7)
C21 0.0195(8) 0.0155(8) 0.0175(8) -0.0021(6) 0.0027(7) -0.0003(6)
C22 0.0193(8) 0.0179(8) 0.0154(8) -0.0004(6) 0.0023(6) 0.0012(6)
C23 0.0197(9) 0.0213(8) 0.0206(9) 0.0006(7) 0.0029(7) -0.0026(7)
C24 0.0262(9) 0.0204(8) 0.0218(9) 0.0019(7) 0.0053(7) -0.0010(7)
C25 0.0290(10) 0.0203(9) 0.0208(9) 0.0038(7) 0.0028(8) 0.0049(7)
C26 0.0198(9) 0.0201(8) 0.0196(9) -0.0015(6) 0.0008(7) 0.0037(7)
C51 0.0155(8) 0.0217(8) 0.0185(9) 0.0045(6) 0.0039(6) -0.0014(6)
C52 0.0198(9) 0.0239(9) 0.0301(10) -0.0002(7) 0.0077(8) -0.0020(7)
C53 0.0199(9) 0.0319(11) 0.0486(13) 0.0047(9) 0.0091(9) 0.0050(8)
C54 0.0134(9) 0.0466(13) 0.0441(13) 0.0080(10) 0.0008(9) -0.0005(8)
C55 0.0222(10) 0.0390(11) 0.0265(10) 0.0017(8) -0.0009(8) -0.0081(8)
C56 0.0213(9) 0.0259(9) 0.0205(9) -0.0004(7) 0.0033(7) -0.0027(7)
C17 0.0167(8) 0.0186(8) 0.0246(9) -0.0029(7) 0.0006(7) -0.0031(6)
C171 0.0254(10) 0.0199(9) 0.0256(10) -0.0003(7) 0.0000(8) -0.0045(7)
C172 0.0241(10) 0.0238(9) 0.0253(10) -0.0023(7) -0.0049(8) -0.0041(8)
C173 0.0175(9) 0.0298(11) 0.0427(13) -0.0119(9) 0.0039(8) -0.0072(8)
C18 0.0191(9) 0.0252(9) 0.0262(10) -0.0089(7) 0.0060(7) 0.0007(7)
C181 0.0311(12) 0.0512(15) 0.0643(18) -0.0366(14) 0.0251(12) -0.0125(11)
C182 0.0433(13) 0.0303(11) 0.0385(13) -0.0076(9) -0.0018(11) 0.0148(10)
C183 0.0318(11) 0.0328(11) 0.0240(10) -0.0074(8) 0.0037(8) 0.0004(9)
C37 0.0225(9) 0.0199(8) 0.0180(9) -0.0024(6) 0.0037(7) -0.0030(7)
C371 0.0242(10) 0.0283(10) 0.0224(10) -0.0043(8) -0.0004(8) -0.0011(8)
C372 0.0510(14) 0.0262(10) 0.0193(10) 0.0013(8) 0.0062(10) -0.0033(10)
C373 0.0273(10) 0.0282(10) 0.0252(11) -0.0093(8) 0.0043(8) -0.0035(8)
C38 0.0199(9) 0.0290(10) 0.0295(11) -0.0027(8) 0.0009(8) 0.0077(7)
C381 0.0301(13) 0.088(2) 0.0415(15) -0.0010(15) 0.0081(11) 0.0276(14)
C382 0.0218(10) 0.0350(11) 0.0403(12) -0.0013(9) -0.0054(9) 0.0050(9)
C383 0.0357(12) 0.0231(10) 0.0570(16) 0.0024(10) -0.0160(11) 0.0074(9)
C27 0.0209(9) 0.0279(9) 0.0238(10) 0.0035(7) -0.0015(7) 0.0035(7)
C271 0.0280(11) 0.0352(11) 0.0316(12) -0.0037(9) -0.0089(9) -0.0025(9)
C272 0.0227(10) 0.0383(12) 0.0360(12) 0.0016(9) 0.0047(9) 0.0056(9)
C273 0.0270(11) 0.0493(14) 0.0348(13) 0.0149(10) -0.0047(10) 0.0059(10)
C28 0.0325(11) 0.0256(9) 0.0314(11) 0.0085(8) 0.0048(8) -0.0033(8)
C281 0.0457(14) 0.0449(14) 0.0338(13) 0.0104(10) 0.0114(11) -0.0064(11)
C282 0.0451(14) 0.0438(14) 0.0474(16) 0.0164(11) -0.0010(11) -0.0219(12)
C283 0.0568(17) 0.0247(11) 0.069(2) 0.0139(11) 0.0203(15) -0.0016(11)
C91 0.0643(19) 0.0520(16) 0.0518(17) -0.0046(12) 0.0043(14) -0.0031(14)
C92 0.070(2) 0.079(2) 0.0459(17) -0.0056(15) 0.0027(15) -0.0023(16)
C93 0.062(2) 0.076(2) 0.066(2) -0.0085(17) 0.0053(17) -0.0059(17)
C94 0.0581(19) 0.0467(16) 0.091(3) -0.0003(16) -0.0175(18) -0.0140(14)
C95 0.097(3) 0.0404(15) 0.058(2) 0.0124(13) -0.0078(18) -0.0246(16)
C96 0.075(2) 0.0423(15) 0.0574(19) 0.0018(12) 0.0183(16) -0.0103(14)

loop_
_atom_type_symbol
_atom_type_description
_atom_type_scat_dispersion_real
_atom_type_scat_dispersion_imag
_atom_type_scat_source
C C 0.0033 0.0016 'International Tables Vol C Tables 4.2.6.8 and 6.1.1.4'
H H 0.0000 0.0000 'International Tables Vol C Tables 4.2.6.8 and 6.1.1.4'
N N 0.0061 0.0033 'International Tables Vol C Tables 4.2.6.8 and 6.1.1.4'
O O 0.0106 0.0060 'International Tables Vol C Tables 4.2.6.8 and 6.1.1.4'
Mo Mo -1.6832 0.6857 'International Tables Vol C Tables 4.2.6.8 and 6.1.1.4'

loop_
_geom_angle_atom_site_label_1
_geom_angle_atom_site_label_2
_geom_angle_atom_site_label_3
_geom_angle
O1 Mo N3 104.24(5)
O1 Mo O3 93.00(5)
N3 Mo O3 77.54(5)
O1 Mo O2 88.01(5)
N3 Mo O2 162.44(5)
O3 Mo O2 89.47(5)
O1 Mo N2 160.73(5)
N3 Mo N2 93.11(6)
O3 Mo N2 98.96(5)
O2 Mo N2 77.11(5)
O1 Mo N1 76.59(5)
N3 Mo N1 96.76(5)
O3 Mo N1 166.68(5)
O2 Mo N1 98.32(5)
N2 Mo N1 93.33(5)
C11 O1 Mo 119.59(10)
C31 O3 Mo 115.49(10)
C21 O2 Mo 117.42(10)
C12 N1 C41 115.02(13)
C12 N1 Mo 117.14(10)
C41 N1 Mo 127.79(11)
C32 N3 C61 118.01(13)
C32 N3 Mo 115.11(11)
C61 N3 Mo 126.63(10)
C22 N2 C51 116.61(13)
C22 N2 Mo 116.01(10)
C51 N2 Mo 127.37(11)
O1 C11 C12 114.31(14)
O1 C11 C16 124.91(15)
C12 C11 C16 120.70(15)
N1 C12 C13 126.68(15)
N1 C12 C11 112.00(14)
C13 C12 C11 121.05(15)
C14 C13 C12 119.48(16)
C14 C13 H13 123.1(11)
C12 C13 H13 117.4(11)
C13 C14 C15 118.31(16)
C13 C14 C18 119.47(15)
C15 C14 C18 122.14(15)
C16 C15 C14 124.20(16)
C16 C15 H15 116.4(11)
C14 C15 H15 119.4(11)
C15 C16 C11 116.07(15)
C15 C16 C17 123.25(15)
C11 C16 C17 120.61(15)
C46 C41 C42 120.39(16)
C46 C41 N1 119.62(15)
C42 C41 N1 119.96(15)
C43 C42 C41 119.43(17)
C43 C42 H42 122.0(12)
C41 C42 H42 118.5(12)
C44 C43 C42 120.44(18)
C44 C43 H43 120.1(12)
C42 C43 H43 119.5(12)
C43 C44 C45 120.13(17)
C43 C44 H44 119.6(13)
C45 C44 H44 120.3(13)
C44 C45 C46 119.98(18)
C44 C45 H45 121.3(12)
C46 C45 H45 118.7(12)
C41 C46 C45 119.59(17)
C41 C46 H46 120.6(12)
C45 C46 H46 119.8(12)
O3 C31 C36 124.09(15)
O3 C31 C32 115.42(14)
C36 C31 C32 120.45(15)
N3 C32 C33 126.73(15)
N3 C32 C31 112.27(14)
C33 C32 C31 121.00(15)
C34 C33 C32 119.50(16)
C34 C33 H33 121.3(11)
C32 C33 H33 119.1(11)
C33 C34 C35 118.31(16)
C33 C34 C38 122.07(16)
C35 C34 C38 119.61(15)
C36 C35 C34 124.27(16)
C36 C35 H35 116.4(11)
C34 C35 H35 119.3(11)
C35 C36 C31 116.29(15)
C35 C36 C37 122.50(15)
C31 C36 C37 121.18(15)
C66 C61 C62 119.91(16)
C66 C61 N3 119.13(15)
C62 C61 N3 120.96(15)
C63 C62 C61 119.82(18)
C63 C62 H62 121.4(14)
C61 C62 H62 118.7(14)
C64 C63 C62 120.38(19)
C64 C63 H63 120.1(13)
C62 C63 H63 119.4(13)
C63 C64 C65 119.94(18)
C63 C64 H64 121.5(14)
C65 C64 H64 118.5(14)
C64 C65 C66 120.33(18)
C64 C65 H65 121.0(14)
C66 C65 H65 118.7(14)
C61 C66 C65 119.61(17)
C61 C66 H66 118.2(11)
C65 C66 H66 122.2(11)
O2 C21 C26 124.11(15)
O2 C21 C22 115.22(15)
C26 C21 C22 120.68(15)
N2 C22 C23 126.72(16)
N2 C22 C21 112.21(14)
C23 C22 C21 121.07(16)
C24 C23 C22 119.38(17)
C24 C23 H23 120.3(13)
C22 C23 H23 120.3(13)
C23 C24 C25 118.51(16)
C23 C24 C28 121.75(17)
C25 C24 C28 119.73(16)
C26 C25 C24 124.14(17)
C26 C25 H25 117.5(12)
C24 C25 H25 118.3(12)
C25 C26 C21 116.19(16)
C25 C26 C27 123.40(16)
C21 C26 C27 120.40(15)
C52 C51 C56 119.88(16)
C52 C51 N2 118.66(15)
C56 C51 N2 121.46(15)
C51 C52 C53 119.61(18)
C51 C52 H52 119.3(12)
C53 C52 H52 121.0(12)
C54 C53 C52 120.33(19)
C54 C53 H53 120.8(13)
C52 C53 H53 118.8(13)
C53 C54 C55 120.06(19)
C53 C54 H54 119.9(15)
C55 C54 H54 120.0(15)
C54 C55 C56 120.26(19)
C54 C55 H55 120.7(13)
C56 C55 H55 119.0(13)
C55 C56 C51 119.82(18)
C55 C56 H56 120.9(11)
C51 C56 H56 119.2(11)
C16 C17 C171 109.97(14)
C16 C17 C173 111.85(15)
C171 C17 C173 108.30(15)
C16 C17 C172 108.25(14)
C171 C17 C172 110.51(15)
C173 C17 C172 107.94(16)
C17 C171 H17A 111.5(12)
C17 C171 H17B 111.1(11)
H17A C171 H17B 104.5(16)
C17 C171 H17C 111.0(13)
H17A C171 H17C 110.0(17)
H17B C171 H17C 108.6(17)
C17 C172 H17D 109.4(12)
C17 C172 H17E 111.9(12)
H17D C172 H17E 107.2(17)
C17 C172 H17F 110.4(13)
H17D C172 H17F 108.8(18)
H17E C172 H17F 109.0(18)
C17 C173 H17G 108.8(13)
C17 C173 H17H 110.6(13)
H17G C173 H17H 107.6(18)
C17 C173 H17I 112.7(13)
H17G C173 H17I 105.9(18)
H17H C173 H17I 111.0(18)
C181 C18 C183 108.81(19)
C181 C18 C14 112.53(15)
C183 C18 C14 109.96(15)
C181 C18 C182 108.98(19)
C183 C18 C182 107.94(16)
C14 C18 C182 108.52(16)
C18 C181 H18A 106.4(14)
C18 C181 H18B 111.7(15)
H18A C181 H18B 109(2)
C18 C181 H18C 110.9(16)
H18A C181 H18C 117(2)
H18B C181 H18C 102(2)
C18 C182 H18D 109.7(15)
C18 C182 H18E 105.3(15)
H18D C182 H18E 109(2)
C18 C182 H18F 110.4(14)
H18D C182 H18F 110(2)
H18E C182 H18F 113.1(19)
C18 C183 H18G 110.6(12)
C18 C183 H18H 112.3(14)
H18G C183 H18H 107.3(18)
C18 C183 H18I 111.1(14)
H18G C183 H18I 104.7(18)
H18H C183 H18I 110.4(19)
C371 C37 C36 109.83(14)
C371 C37 C373 109.02(15)
C36 C37 C373 111.30(15)
C371 C37 C372 109.76(16)
C36 C37 C372 109.81(14)
C373 C37 C372 107.07(16)
C37 C371 H37A 110.6(12)
C37 C371 H37B 111.5(12)
H37A C371 H37B 109.0(17)
C37 C371 H37C 111.5(13)
H37A C371 H37C 106.4(17)
H37B C371 H37C 107.6(17)
C37 C372 H37D 110.0(13)
C37 C372 H37E 110.5(13)
H37D C372 H37E 107.5(18)
C37 C372 H37F 109.8(13)
H37D C372 H37F 107.0(18)
H37E C372 H37F 112.0(19)
C37 C373 H37G 107.8(11)
C37 C373 H37H 111.0(11)
H37G C373 H37H 110.8(16)
C37 C373 H37I 110.9(13)
H37G C373 H37I 108.1(17)
H37H C373 H37I 108.1(17)
C382 C38 C383 108.50(18)
C382 C38 C34 111.87(15)
C383 C38 C34 109.05(15)
C382 C38 C381 107.78(19)
C383 C38 C381 109.2(2)
C34 C38 C381 110.39(17)
C38 C381 H38A 110.9(15)
C38 C381 H38B 113.9(15)
H38A C381 H38B 108(2)
C38 C381 H38C 106.1(17)
H38A C381 H38C 109(2)
H38B C381 H38C 109(2)
C38 C382 H38D 108.5(15)
C38 C382 H38E 111.8(13)
H38D C382 H38E 109(2)
C38 C382 H38F 109.0(12)
H38D C382 H38F 110.5(19)
H38E C382 H38F 107.8(18)
C38 C383 H38G 109.7(14)
C38 C383 H38H 107.4(14)
H38G C383 H38H 110.6(19)
C38 C383 H38I 111.1(14)
H38G C383 H38I 107.1(19)
H38H C383 H38I 110.9(19)
C273 C27 C271 107.41(18)
C273 C27 C272 108.48(17)
C271 C27 C272 109.23(17)
C273 C27 C26 111.40(16)
C271 C27 C26 110.35(15)
C272 C27 C26 109.89(16)
C27 C271 H27A 112.4(15)
C27 C271 H27B 113.9(14)
H27A C271 H27B 109(2)
C27 C271 H27C 108.5(14)
H27A C271 H27C 103(2)
H27B C271 H27C 109(2)
C27 C272 H27D 110.7(14)
C27 C272 H27E 112.6(14)
H27D C272 H27E 107.5(19)
C27 C272 H27F 111.9(14)
H27D C272 H27F 106.2(19)
H27E C272 H27F 108(2)
C27 C273 H27G 112.8(14)
C27 C273 H27H 108.7(14)
H27G C273 H27H 106.7(19)
C27 C273 H27I 111.7(13)
H27G C273 H27I 107.0(19)
H27H C273 H27I 109.9(19)
C282 C28 C283 109.0(2)
C282 C28 C281 108.3(2)
C283 C28 C281 108.8(2)
C282 C28 C24 112.09(17)
C283 C28 C24 109.85(17)
C281 C28 C24 108.70(17)
C28 C281 H28A 110.0(14)
C28 C281 H28B 109.3(15)
H28A C281 H28B 110(2)
C28 C281 H28C 112.1(16)
H28A C281 H28C 110(2)
H28B C281 H28C 105(2)
C28 C282 H28D 106.6(14)
C28 C282 H28E 109.4(15)
H28D C282 H28E 116(2)
C28 C282 H28F 109.8(14)
H28D C282 H28F 106(2)
H28E C282 H28F 108(2)
C28 C283 H28G 107.3(14)
C28 C283 H28H 108.9(15)
H28G C283 H28H 106(2)
C28 C283 H28I 111.0(16)
H28G C283 H28I 115(2)
H28H C283 H28I 108(2)
C96 C91 C92 120.1(3)
C96 C91 H91 119.7(18)
C92 C91 H91 120.1(18)
C93 C92 C91 120.6(3)
C93 C92 H92 118(2)
C91 C92 H92 122(2)
C92 C93 C94 119.5(3)
C92 C93 H93 129(2)
C94 C93 H93 112(2)
C93 C94 C95 120.3(3)
C93 C94 H94 125(2)
C95 C94 H94 115(2)
C96 C95 C94 119.0(3)
C96 C95 H95 127.5(18)
C94 C95 H95 113.1(18)
C91 C96 C95 120.5(3)
C91 C96 H96 120(2)
C95 C96 H96 120(2)

loop_
_geom_bond_atom_site_label_1
_geom_bond_atom_site_label_2
_geom_bond_distance
Mo O1 1.9810(11)
Mo N3 2.0005(14)
Mo O3 2.0017(11)
Mo O2 2.0029(12)
Mo N2 2.0062(13)
Mo N1 2.0147(14)
O1 C11 1.3334(19)
O3 C31 1.3307(19)
O2 C21 1.327(2)
N1 C12 1.391(2)
N1 C41 1.429(2)
N3 C32 1.393(2)
N3 C61 1.431(2)
N2 C22 1.395(2)
N2 C51 1.435(2)
C11 C12 1.401(2)
C11 C16 1.401(2)
C12 C13 1.395(2)
C13 C14 1.378(2)
C13 H13 0.951(19)
C14 C15 1.401(2)
C14 C18 1.531(2)
C15 C16 1.390(2)
C15 H15 0.952(19)
C16 C17 1.522(2)
C41 C46 1.384(2)
C41 C42 1.387(2)
C42 C43 1.384(2)
C42 H42 0.935(19)
C43 C44 1.376(3)
C43 H43 0.98(2)
C44 C45 1.382(3)
C44 H44 0.97(2)
C45 C46 1.388(2)
C45 H45 0.97(2)
C46 H46 0.948(19)
C31 C36 1.402(2)
C31 C32 1.404(2)
C32 C33 1.397(2)
C33 C34 1.375(2)
C33 H33 0.97(2)
C34 C35 1.403(2)
C34 C38 1.529(2)
C35 C36 1.386(2)
C35 H35 0.970(19)
C36 C37 1.527(2)
C61 C66 1.386(2)
C61 C62 1.387(2)
C62 C63 1.382(3)
C62 H62 0.91(2)
C63 C64 1.375(3)
C63 H63 0.92(2)
C64 C65 1.378(3)
C64 H64 0.93(2)
C65 C66 1.387(3)
C65 H65 0.91(2)
C66 H66 0.914(18)
C21 C26 1.403(2)
C21 C22 1.404(2)
C22 C23 1.395(2)
C23 C24 1.376(2)
C23 H23 0.91(2)
C24 C25 1.405(3)
C24 C28 1.531(2)
C25 C26 1.386(2)
C25 H25 0.97(2)
C26 C27 1.531(2)
C51 C52 1.384(2)
C51 C56 1.386(2)
C52 C53 1.388(3)
C52 H52 0.97(2)
C53 C54 1.372(3)
C53 H53 0.98(2)
C54 C55 1.377(3)
C54 H54 0.88(2)
C55 C56 1.382(3)
C55 H55 0.96(2)
C56 H56 0.920(19)
C17 C171 1.527(2)
C17 C173 1.528(3)
C17 C172 1.534(3)
C171 H17A 0.99(2)
C171 H17B 0.96(2)
C171 H17C 0.95(2)
C172 H17D 0.97(2)
C172 H17E 0.97(2)
C172 H17F 0.96(2)
C173 H17G 0.93(2)
C173 H17H 1.02(2)
C173 H17I 0.96(2)
C18 C181 1.509(3)
C18 C183 1.522(3)
C18 C182 1.537(3)
C181 H18A 0.98(3)
C181 H18B 0.96(3)
C181 H18C 1.01(3)
C182 H18D 0.95(3)
C182 H18E 1.02(3)
C182 H18F 1.07(3)
C183 H18G 0.98(2)
C183 H18H 0.98(2)
C183 H18I 1.00(3)
C37 C371 1.526(2)
C37 C373 1.527(2)
C37 C372 1.531(3)
C371 H37A 0.96(2)
C371 H37B 0.99(2)
C371 H37C 0.94(2)
C372 H37D 0.95(2)
C372 H37E 0.94(2)
C372 H37F 0.97(2)
C373 H37G 0.96(2)
C373 H37H 1.01(2)
C373 H37I 0.97(2)
C38 C382 1.523(3)
C38 C383 1.524(3)
C38 C381 1.530(3)
C381 H38A 1.02(3)
C381 H38B 0.98(3)
C381 H38C 1.01(3)
C382 H38D 0.98(3)
C382 H38E 0.98(2)
C382 H38F 0.99(2)
C383 H38G 0.96(2)
C383 H38H 1.04(3)
C383 H38I 0.97(2)
C27 C273 1.526(3)
C27 C271 1.529(3)
C27 C272 1.531(3)
C271 H27A 0.98(3)
C271 H27B 0.93(2)
C271 H27C 0.95(2)
C272 H27D 0.95(2)
C272 H27E 0.95(2)
C272 H27F 0.95(2)
C273 H27G 0.96(2)
C273 H27H 0.97(2)
C273 H27I 0.98(2)
C28 C282 1.522(3)
C28 C283 1.527(3)
C28 C281 1.530(3)
C281 H28A 1.00(3)
C281 H28B 0.98(3)
C281 H28C 0.97(3)
C282 H28D 1.05(3)
C282 H28E 0.98(3)
C282 H28F 0.99(3)
C283 H28G 0.99(3)
C283 H28H 0.95(3)
C283 H28I 1.04(3)
C91 C96 1.358(4)
C91 C92 1.373(4)
C91 H91 1.01(3)
C92 C93 1.365(5)
C92 H92 1.02(4)
C93 C94 1.373(5)
C93 H93 0.97(4)
C94 C95 1.390(5)
C94 H94 0.91(3)
C95 C96 1.376(5)
C95 H95 0.95(3)
C96 H96 0.91(3)
